data_4101292
loop_
_publ_author_name
'Deng, Liang'
'Chan, Hoi-Shan'
'Xie, Zuowei'

_publ_section_title
;
 Nickel-mediated regioselective [2 + 2 + 2] cycloaddition of carboryne
 with alkynes.
;
_journal_issue 24
_journal_name_full 'Journal of the American Chemical Society'
_journal_page_first 7728
_journal_page_last 7729
_journal_paper_doi 10.1021/ja061605j
_journal_volume 128
_journal_year 2006
_chemical_formula_sum 'C18 H38 B10'
_chemical_formula_weight 362.58
_chemical_name_systematic
; 
 ? 
;
_space_group_IT_number 15
_symmetry_cell_setting monoclinic
_symmetry_space_group_name_Hall '-C 2yc'
_symmetry_space_group_name_H-M 'C 1 2/c 1'
_atom_sites_solution_hydrogens geom
_atom_sites_solution_primary direct
_atom_sites_solution_secondary difmap
_audit_creation_method SHELXL-97
_cell_angle_alpha 90.00
_cell_angle_beta 104.198(2)
_cell_angle_gamma 90.00
_cell_formula_units_Z 4
_cell_length_a 9.9134(9)
_cell_length_b 16.3843(15)
_cell_length_c 15.4447(14)
_cell_measurement_temperature 293(2)
_cell_volume 2432.0(4)
_computing_cell_refinement 'Bruker SMART'
_computing_data_collection 'Bruker SMART'
_computing_data_reduction 'Bruker SHELXTL'
_computing_molecular_graphics 'Bruker SHELXTL'
_computing_publication_material 'Bruker SHELXTL'
_computing_structure_refinement 'SHELXL-97 (Sheldrick, 1997)'
_computing_structure_solution 'SHELXS-97 (Sheldrick, 1990)'
_diffrn_ambient_temperature 293(2)
_diffrn_measured_fraction_theta_full 1.000
_diffrn_measured_fraction_theta_max 1.000
_diffrn_measurement_device_type 'CCD area detector'
_diffrn_measurement_method 'phi and omega scans'
_diffrn_radiation_monochromator graphite
_diffrn_radiation_source 'fine-focus sealed tube'
_diffrn_radiation_type MoK\a
_diffrn_radiation_wavelength 0.71073
_diffrn_reflns_av_R_equivalents 0.0272
_diffrn_reflns_av_sigmaI/netI 0.0251
_diffrn_reflns_limit_h_max 7
_diffrn_reflns_limit_h_min -11
_diffrn_reflns_limit_k_max 19
_diffrn_reflns_limit_k_min -18
_diffrn_reflns_limit_l_max 18
_diffrn_reflns_limit_l_min -14
_diffrn_reflns_number 6481
_diffrn_reflns_theta_full 25.01
_diffrn_reflns_theta_max 25.01
_diffrn_reflns_theta_min 2.46
_exptl_absorpt_coefficient_mu 0.049
_exptl_absorpt_correction_T_max 1
_exptl_absorpt_correction_T_min 0.6989
_exptl_absorpt_correction_type SADABS
_exptl_crystal_colour colorless
_exptl_crystal_density_diffrn 0.990
_exptl_crystal_density_method 'not measured'
_exptl_crystal_description block
_exptl_crystal_F_000 784
_exptl_crystal_size_max 0.40
_exptl_crystal_size_mid 0.20
_exptl_crystal_size_min 0.10
_refine_diff_density_max 0.171
_refine_diff_density_min -0.241
_refine_diff_density_rms 0.035
_refine_ls_extinction_method none
_refine_ls_goodness_of_fit_ref 1.046
_refine_ls_hydrogen_treatment mixed
_refine_ls_matrix_type full
_refine_ls_number_parameters 129
_refine_ls_number_reflns 2153
_refine_ls_number_restraints 0
_refine_ls_restrained_S_all 1.046
_refine_ls_R_factor_all 0.0741
_refine_ls_R_factor_gt 0.0530
_refine_ls_shift/su_max 0.001
_refine_ls_shift/su_mean 0.000
_refine_ls_structure_factor_coef Fsqd
_refine_ls_weighting_details 'calc w=1/[\s^2^(Fo^2^)+(0.0968P)^2^+0.4621P] where P=(Fo^2^+2Fc^2^)/3'
_refine_ls_weighting_scheme calc
_refine_ls_wR_factor_gt 0.1495
_refine_ls_wR_factor_ref 0.1671
_reflns_number_gt 1545
_reflns_number_total 2153
_reflns_threshold_expression >2sigma(I)
_cod_data_source_file ja061605jsi20060308_053953.cif
_cod_data_source_block 3b
_cod_depositor_comments
;
The following automatic conversions were performed:
'_symmetry_cell_setting' value 'Monoclinic' changed to 'monoclinic'
according to '/home/saulius/struct/CIF-dictionaries/cif_core.dic'
dictionary named 'cif_core.dic' version 2.4.1 from 2010-06-29.

Automatic conversion script
Id: cif_fix_enum 1527 2010-12-29 10:47:43Z saulius 
;
_cod_original_sg_symbol_H-M C2/c
_cod_database_code 4101292

loop_
_symmetry_equiv_pos_as_xyz
'x, y, z'
'-x, y, -z+1/2'
'x+1/2, y+1/2, z'
'-x+1/2, y+1/2, -z+1/2'
'-x, -y, -z'
'x, -y, z-1/2'
'-x+1/2, -y+1/2, -z'
'x+1/2, -y+1/2, z-1/2'

loop_
_atom_site_label
_atom_site_type_symbol
_atom_site_fract_x
_atom_site_fract_y
_atom_site_fract_z
_atom_site_U_iso_or_equiv
_atom_site_adp_type
_atom_site_occupancy
_atom_site_symmetry_multiplicity
_atom_site_calc_flag
_atom_site_refinement_flags
C1 C 0.55008(16) 0.44569(9) 0.21471(10) 0.0413(4) Uani 1 1 d .
C2 C 0.58607(16) 0.52711(9) 0.18392(10) 0.0421(4) Uani 1 1 d .
C3 C 0.53942(16) 0.59565(9) 0.21503(10) 0.0437(4) Uani 1 1 d .
C7 C 0.55862(18) 0.67726(10) 0.17300(12) 0.0530(5) Uani 1 1 d .
H7A H 0.6349 0.6731 0.1441 0.064 Uiso 1 1 calc R
H7B H 0.5831 0.7183 0.2195 0.064 Uiso 1 1 calc R
C8 C 0.4276(2) 0.70419(12) 0.10450(12) 0.0624(5) Uani 1 1 d .
H8A H 0.4054 0.6642 0.0568 0.075 Uiso 1 1 calc R
H8B H 0.3504 0.7060 0.1328 0.075 Uiso 1 1 calc R
C9 C 0.4440(3) 0.78691(15) 0.06532(19) 0.1027(9) Uani 1 1 d .
H9A H 0.4693 0.8263 0.1125 0.154 Uiso 1 1 calc R
H9B H 0.3577 0.8027 0.0253 0.154 Uiso 1 1 calc R
H9C H 0.5154 0.7843 0.0332 0.154 Uiso 1 1 calc R
C4 C 0.67531(19) 0.52646(11) 0.11722(11) 0.0520(5) Uani 1 1 d .
H4A H 0.6383 0.5660 0.0707 0.062 Uiso 1 1 calc R
H4B H 0.6687 0.4731 0.0894 0.062 Uiso 1 1 calc R
C5 C 0.82759(19) 0.54576(12) 0.15740(13) 0.0604(5) Uani 1 1 d .
H5A H 0.8347 0.5989 0.1858 0.073 Uiso 1 1 calc R
H5B H 0.8656 0.5057 0.2031 0.073 Uiso 1 1 calc R
C6 C 0.9131(3) 0.54580(17) 0.08859(19) 0.0960(9) Uani 1 1 d .
H6A H 0.9031 0.4942 0.0583 0.144 Uiso 1 1 calc R
H6B H 1.0093 0.5546 0.1178 0.144 Uiso 1 1 calc R
H6C H 0.8813 0.5886 0.0461 0.144 Uiso 1 1 calc R
B3 B 0.6617(2) 0.36352(12) 0.23359(15) 0.0569(6) Uani 1 1 d .
H3 H 0.7669 0.3643 0.2221 0.068 Uiso 1 1 calc R
B2 B 0.5114(2) 0.36350(12) 0.14355(14) 0.0557(6) Uani 1 1 d .
H2 H 0.5199 0.3644 0.0739 0.067 Uiso 1 1 calc R
B1 B 0.3761(2) 0.41681(12) 0.17590(13) 0.0497(5) Uani 1 1 d .
H1 H 0.2967 0.4521 0.1284 0.060 Uiso 1 1 calc R
B5 B 0.5536(3) 0.27623(13) 0.21171(16) 0.0676(7) Uani 1 1 d .
H5 H 0.5887 0.2192 0.1866 0.081 Uiso 1 1 calc R
B4 B 0.3784(3) 0.30958(13) 0.17657(16) 0.0646(7) Uani 1 1 d .
H4 H 0.2995 0.2742 0.1287 0.077 Uiso 1 1 calc R

loop_
_atom_site_aniso_label
_atom_site_aniso_U_11
_atom_site_aniso_U_22
_atom_site_aniso_U_33
_atom_site_aniso_U_23
_atom_site_aniso_U_13
_atom_site_aniso_U_12
C1 0.0435(9) 0.0400(9) 0.0432(9) -0.0023(7) 0.0161(7) 0.0006(7)
C2 0.0413(9) 0.0434(9) 0.0435(9) 0.0013(7) 0.0139(7) -0.0026(7)
C3 0.0401(8) 0.0418(9) 0.0499(9) 0.0025(7) 0.0122(7) -0.0031(7)
C7 0.0551(11) 0.0430(10) 0.0640(11) 0.0055(8) 0.0208(9) -0.0028(8)
C8 0.0726(13) 0.0604(12) 0.0561(11) 0.0082(9) 0.0192(10) 0.0044(10)
C9 0.110(2) 0.0805(16) 0.1084(19) 0.0434(15) 0.0088(16) 0.0074(15)
C4 0.0595(11) 0.0515(10) 0.0508(10) 0.0005(7) 0.0244(9) -0.0046(8)
C5 0.0550(11) 0.0631(12) 0.0718(12) 0.0022(9) 0.0320(10) -0.0022(9)
C6 0.0851(17) 0.109(2) 0.115(2) -0.0051(16) 0.0659(16) -0.0151(14)
B3 0.0621(13) 0.0459(12) 0.0692(14) -0.0012(9) 0.0286(11) 0.0103(10)
B2 0.0724(15) 0.0469(11) 0.0542(12) -0.0113(9) 0.0280(11) -0.0073(10)
B1 0.0496(11) 0.0517(11) 0.0483(11) -0.0039(8) 0.0127(9) -0.0108(9)
B5 0.0911(18) 0.0410(11) 0.0814(16) -0.0045(10) 0.0417(14) 0.0045(11)
B4 0.0774(16) 0.0498(12) 0.0723(15) -0.0118(10) 0.0295(13) -0.0176(11)

loop_
_atom_type_symbol
_atom_type_description
_atom_type_scat_dispersion_real
_atom_type_scat_dispersion_imag
_atom_type_scat_source
C C 0.0033 0.0016 'International Tables Vol C Tables 4.2.6.8 and 6.1.1.4'
H H 0.0000 0.0000 'International Tables Vol C Tables 4.2.6.8 and 6.1.1.4'
B B 0.0013 0.0007 'International Tables Vol C Tables 4.2.6.8 and 6.1.1.4'

loop_
_geom_angle_atom_site_label_1
_geom_angle_atom_site_label_2
_geom_angle_atom_site_label_3
_geom_angle
_geom_angle_site_symmetry_1
_geom_angle_site_symmetry_3
C2 C1 C1 116.28(8) . 2_655
C2 C1 B2 122.04(13) . .
C1 C1 B2 110.30(11) 2_655 .
C2 C1 B3 124.07(14) . .
C1 C1 B3 110.81(11) 2_655 .
B2 C1 B3 61.94(12) . .
C2 C1 B1 118.61(14) . 2_655
C1 C1 B1 62.18(11) 2_655 2_655
B2 C1 B1 112.55(13) . 2_655
B3 C1 B1 61.42(11) . 2_655
C2 C1 B1 115.27(13) . .
C1 C1 B1 61.42(11) 2_655 .
B2 C1 B1 61.45(12) . .
B3 C1 B1 112.71(14) . .
B1 C1 B1 113.93(13) 2_655 .
C3 C2 C1 120.19(14) . .
C3 C2 C4 123.90(14) . .
C1 C2 C4 115.91(13) . .
C2 C3 C3 123.31(9) . 2_655
C2 C3 C7 119.44(15) . .
C3 C3 C7 117.12(10) 2_655 .
C3 C7 C8 112.11(14) . .
C9 C8 C7 112.36(17) . .
C2 C4 C5 114.14(14) . .
C6 C5 C4 112.66(18) . .
C1 B3 B1 59.64(10) . 2_655
C1 B3 B5 105.40(16) . .
B1 B3 B5 108.34(16) 2_655 .
C1 B3 B4 105.33(14) . 2_655
B1 B3 B4 59.60(12) 2_655 2_655
B5 B3 B4 60.28(13) . 2_655
C1 B3 B2 59.01(11) . .
B1 B3 B2 108.69(15) 2_655 .
B5 B3 B2 59.76(13) . .
B4 B3 B2 107.91(17) 2_655 .
C1 B2 B4 105.83(14) . .
C1 B2 B5 105.66(15) . .
B4 B2 B5 60.41(14) . .
C1 B2 B3 59.05(11) . .
B4 B2 B3 108.54(16) . .
B5 B2 B3 60.05(13) . .
C1 B2 B1 59.99(10) . .
B4 B2 B1 59.61(12) . .
B5 B2 B1 108.47(15) . .
B3 B2 B1 109.14(14) . .
C1 B1 C1 56.39(10) 2_655 .
C1 B1 B4 105.38(14) 2_655 .
C1 B1 B4 104.99(15) . .
C1 B1 B3 58.94(11) 2_655 2_655
C1 B1 B3 104.24(14) . 2_655
B4 B1 B3 60.36(12) . 2_655
C1 B1 B2 103.98(14) 2_655 .
C1 B1 B2 58.56(11) . .
B4 B1 B2 59.95(12) . .
B3 B1 B2 107.58(15) 2_655 .
B2 B5 B3 60.19(12) . .
B2 B5 B5 107.72(15) . 2_655
B3 B5 B5 107.86(14) . 2_655
B2 B5 B4 59.77(13) . .
B3 B5 B4 108.13(15) . .
B5 B5 B4 60.12(16) 2_655 .
B2 B5 B4 107.95(15) . 2_655
B3 B5 B4 59.90(13) . 2_655
B5 B5 B4 59.96(15) 2_655 2_655
B4 B5 B4 108.18(16) . 2_655
B1 B4 B2 60.44(12) . .
B1 B4 B3 60.04(11) . 2_655
B2 B4 B3 107.71(15) . 2_655
B1 B4 B5 108.65(15) . .
B2 B4 B5 59.82(13) . .
B3 B4 B5 107.77(17) 2_655 .
B1 B4 B5 108.32(15) . 2_655
B2 B4 B5 107.60(18) . 2_655
B3 B4 B5 59.82(13) 2_655 2_655
B5 B4 B5 59.92(16) . 2_655

loop_
_geom_bond_atom_site_label_1
_geom_bond_atom_site_label_2
_geom_bond_distance
_geom_bond_site_symmetry_2
C1 C2 1.489(2) .
C1 C1 1.645(3) 2_655
C1 B2 1.721(2) .
C1 B3 1.722(3) .
C1 B1 1.734(2) 2_655
C1 B1 1.747(2) .
C2 C3 1.347(2) .
C2 C4 1.514(2) .
C3 C3 1.480(3) 2_655
C3 C7 1.519(2) .
C7 C8 1.526(3) .
C8 C9 1.509(3) .
C4 C5 1.518(3) .
C5 C6 1.514(3) .
B3 B1 1.765(3) 2_655
B3 B5 1.769(3) .
B3 B4 1.771(3) 2_655
B3 B2 1.772(3) .
B2 B4 1.763(3) .
B2 B5 1.764(3) .
B2 B1 1.772(3) .
B1 C1 1.734(2) 2_655
B1 B4 1.757(3) .
B1 B3 1.765(3) 2_655
B5 B5 1.774(5) 2_655
B5 B4 1.775(4) .
B5 B4 1.777(4) 2_655
B4 B3 1.771(3) 2_655
B4 B5 1.777(4) 2_655
